data_5910165
loop_
_publ_author_name
'Wyckoff, R. W. G.'

_publ_section_title
;
Pages 91 & 92 from the Structure of Crystals, vol. 4 by Wyckoff R W G. 
published by Interscience Publishers, Inc. in 1951 
;
_journal_name_full 'The Structure of Crystals'
_journal_page_first 91
_journal_page_last 92
_journal_volume 4
_journal_year 1951
_chemical_formula_structural Ni4C12O12P4O6
_chemical_formula_sum 'C12 Ni4 O18 P4'
_space_group_IT_number 215
_symmetry_cell_setting cubic
_symmetry_Int_Tables_number 215
_symmetry_space_group_name_Hall 'P -4 2 3'
_symmetry_space_group_name_H-M 'P -4 3 m'
_audit_creation_date 2006-30-10
_audit_creation_method
;
Pages 91 & 92 from the Structure of Crystals, vol. 4 by Wyckoff R W G. 
published by Interscience Publishers, Inc. in 1951 
;
_audit_update_record 'created by Girish Upreti, Portland State University'
_cell_angle_alpha 90
_cell_angle_beta 90
_cell_angle_gamma 90
_cell_length_a 8.811
_cell_length_b 8.811
_cell_length_c 8.811
_cell_volume 684.031
_cod_original_formula_sum 'Ni4 C12 O12 P4 O6'
_cod_database_code 5910165

loop_
_symmetry_equiv_pos_as_xyz
x,y,z
-x,z,-y
-x,-z,y
-z,-y,x
z,-y,-x
y,-x,-z
-y,x,-z
z,x,y
y,z,x
-y,-z,x
z,-x,-y
-y,z,-x
-z,-x,y
-z,x,-y
y,-z,-x
x,-y,-z
-x,y,-z
-x,-y,z
-y,-x,z
y,x,z
-z,y,-x
z,y,x
x,-z,-y
x,z,y

loop_
_atom_site_fract_x
_atom_site_fract_y
_atom_site_fract_z
_atom_site_label
0.25700 0.25700 0.25700 Ni1
0.25700 -0.25700 -0.25700 Ni2
-0.25700 -0.25700 0.25700 Ni3
-0.25700 0.25700 -0.25700 Ni4
0.11600 0.11600 0.11600 P1
0.11600 -0.11600 -0.11600 P2
-0.11600 -0.11600 0.11600 P3
-0.11600 0.11600 -0.11600 P4
0.20400 0.00000 0.00000 O1
0.00000 0.20400 0.00000 O2
0.00000 0.00000 0.20400 O3
-0.20400 0.00000 0.00000 O4
0.00000 -0.20400 0.00000 O5
0.00000 0.00000 -0.20400 O6
0.19000 0.19000 0.57900 O7
0.57900 0.19000 0.19000 O8
0.19000 0.57900 0.19000 O9
-0.19000 0.19000 -0.57900 O10
-0.57900 0.19000 -0.19000 O11
-0.19000 0.57900 -0.19000 O12
0.19000 -0.19000 -0.57900 O13
0.57900 -0.19000 -0.19000 O14
0.19000 -0.57900 -0.19000 O15
-0.19000 -0.19000 0.57900 O16
-0.57900 -0.19000 0.19000 O17
-0.19000 -0.57900 0.19000 O18
0.21600 0.21600 0.45500 O19
0.45500 0.21600 0.21600 O20
0.21600 0.45500 0.21600 O21
-0.21600 0.21600 -0.45500 O22
-0.45500 0.21600 -0.21600 O23
-0.21600 0.45500 -0.21600 O24
0.21600 -0.21600 -0.45500 O25
0.45500 -0.21600 -0.21600 O26
